data_4515471
loop_
_publ_author_name
'Featherston, Aaron L.'
'Shugrue, Christopher R.'
'Mercado, Brandon Q.'
'Miller, Scott J.'

_publ_section_title
;
 Phosphothreonine (pThr)-Based Multifunctional Peptide Catalysis for
 Asymmetric Baeyer-Villiger Oxidations of Cyclobutanones.
;
_journal_issue 1
_journal_name_full 'ACS catalysis'
_journal_page_first 242
_journal_page_last 252
_journal_paper_doi 10.1021/acscatal.8b04132
_journal_volume 9
_journal_year 2019
_chemical_formula_moiety 'C18 H17 N O4'
_chemical_formula_sum 'C18 H17 N O4'
_chemical_formula_weight 311.32
_space_group_crystal_system triclinic
_space_group_IT_number 2
_space_group_name_Hall '-P 1'
_space_group_name_H-M_alt 'P -1'
_atom_sites_solution_hydrogens mixed
_atom_sites_solution_primary SHELXT
_atom_sites_solution_secondary difmap
_audit_creation_method SHELXL-2014/7
_cell_angle_alpha 89.141(2)
_cell_angle_beta 86.664(2)
_cell_angle_gamma 88.303(2)
_cell_formula_units_Z 8
_cell_length_a 9.8060(8)
_cell_length_b 14.9855(12)
_cell_length_c 21.2136(18)
_cell_measurement_reflns_used 6040
_cell_measurement_temperature 93(2)
_cell_measurement_theta_max 36.29
_cell_measurement_theta_min 2.67
_cell_volume 3110.4(4)
_computing_cell_refinement 'Bruker SAINT'
_computing_data_collection 'Bruker APEX2'
_computing_data_reduction 'Bruker SAINT'
_computing_molecular_graphics
; 
Dolomanov, O.V.; Bourhis, L.J.; Gildea, R.J.; Howard, J.A.K.; Puschmann, H., 
OLEX2: A complete structure solution, refinement and analysis program
(2009). J. Appl. Cryst., 42, 339-341.
;
_computing_publication_material 'CIFTAB-2013/2 (Sheldrick, 2013)'
_computing_structure_refinement 'SHELXL-2014/7 (Sheldrick, 2014)'
_computing_structure_solution 'SHELXT-2014/5 (Sheldrick, 2014)'
_diffrn_ambient_temperature 93(2)
_diffrn_detector_area_resol_mean 10.42
_diffrn_measured_fraction_theta_full 1.000
_diffrn_measured_fraction_theta_max 1.000
_diffrn_measurement_device_type 'Bruker D8 with PHOTON 200 detector'
_diffrn_measurement_method '\w/\q shutterless scans'
_diffrn_radiation_type Synchrotron
_diffrn_radiation_wavelength 0.7749
_diffrn_reflns_av_R_equivalents 0.0534
_diffrn_reflns_av_unetI/netI 0.0632
_diffrn_reflns_Laue_measured_fraction_full 1.000
_diffrn_reflns_Laue_measured_fraction_max 1.000
_diffrn_reflns_limit_h_max 11
_diffrn_reflns_limit_h_min -11
_diffrn_reflns_limit_k_max 17
_diffrn_reflns_limit_k_min -17
_diffrn_reflns_limit_l_max 25
_diffrn_reflns_limit_l_min -25
_diffrn_reflns_number 28310
_diffrn_reflns_point_group_measured_fraction_full 1.000
_diffrn_reflns_point_group_measured_fraction_max 1.000
_diffrn_reflns_theta_full 27.467
_diffrn_reflns_theta_max 27.467
_diffrn_reflns_theta_min 1.048
_diffrn_source 'Advanced Light Source station 11.3.1'
_exptl_absorpt_coefficient_mu 0.115
_exptl_absorpt_correction_T_max 0.7472
_exptl_absorpt_correction_T_min 0.6802
_exptl_absorpt_correction_type multi-scan
_exptl_absorpt_process_details 'SADABS-2014/5 (Bruker AXS)'
_exptl_crystal_colour Colorless
_exptl_crystal_density_diffrn 1.330
_exptl_crystal_density_method 'not measured'
_exptl_crystal_description Block
_exptl_crystal_F_000 1312
_exptl_crystal_size_max 0.080
_exptl_crystal_size_mid 0.020
_exptl_crystal_size_min 0.020
_refine_diff_density_max 0.453
_refine_diff_density_min -0.412
_refine_diff_density_rms 0.057
_refine_ls_extinction_method none
_refine_ls_goodness_of_fit_ref 1.053
_refine_ls_hydrogen_treatment mixed
_refine_ls_matrix_type full
_refine_ls_number_parameters 849
_refine_ls_number_reflns 10983
_refine_ls_number_restraints 0
_refine_ls_restrained_S_all 1.053
_refine_ls_R_factor_all 0.0840
_refine_ls_R_factor_gt 0.0568
_refine_ls_shift/su_max 0.000
_refine_ls_shift/su_mean 0.000
_refine_ls_structure_factor_coef Fsqd
_refine_ls_weighting_details 'w=1/[\s^2^(Fo^2^)+(0.0507P)^2^+2.1874P] where P=(Fo^2^+2Fc^2^)/3'
_refine_ls_weighting_scheme calc
_refine_ls_wR_factor_gt 0.1279
_refine_ls_wR_factor_ref 0.1411
_reflns_Friedel_coverage 0.000
_reflns_number_gt 7806
_reflns_number_total 10983
_reflns_threshold_expression 'I > 2\s(I)'
_cod_data_source_file cs8b04132_si_002.cif
_cod_data_source_block als-17022
_cod_database_code 4515471
_shelx_shelxl_version_number 2014/7
_shelx_space_group_comment
; 
The symmetry employed for this shelxl refinement is uniquely defined 
by the following loop, which should always be used as a source of 
symmetry information in preference to the above space-group names. 
They are only intended as comments. 
;
_shelx_estimated_absorpt_t_min 0.991
_shelx_estimated_absorpt_t_max 0.998

loop_
_space_group_symop_operation_xyz
'x, y, z'
'-x, -y, -z'

loop_
_atom_site_label
_atom_site_type_symbol
_atom_site_fract_x
_atom_site_fract_y
_atom_site_fract_z
_atom_site_U_iso_or_equiv
_atom_site_adp_type
_atom_site_occupancy
_atom_site_site_symmetry_order
_atom_site_calc_flag
_atom_site_refinement_flags_posn
_atom_site_refinement_flags_adp
O1A O 0.1149(2) 0.77967(14) 0.74835(11) 0.0378(6) Uani 1 1 d . .
O2A O 0.22009(17) 0.88890(11) 0.61641(8) 0.0172(4) Uani 1 1 d . .
O3A O 0.43342(17) 0.82727(12) 0.59662(9) 0.0208(4) Uani 1 1 d . .
O4A O 0.41199(18) 0.38787(12) 0.57371(9) 0.0225(4) Uani 1 1 d . .
N1A N 0.2397(2) 0.74344(14) 0.60639(11) 0.0180(5) Uani 1 1 d . .
C1A C 0.1547(3) 0.8545(2) 0.74719(13) 0.0232(6) Uani 1 1 d . .
C2A C 0.2951(3) 0.89434(19) 0.74859(13) 0.0239(6) Uani 1 1 d . .
H2AA H 0.3620 0.8709 0.7157 0.029 Uiso 1 1 calc R U
H2AB H 0.3335 0.8919 0.7907 0.029 Uiso 1 1 calc R U
C3A C 0.2291(3) 0.98716(18) 0.73149(13) 0.0203(6) Uani 1 1 d . .
H3A H 0.2422 1.0316 0.7652 0.024 Uiso 1 1 calc R U
C4A C 0.0847(3) 0.94553(18) 0.74020(13) 0.0221(6) Uani 1 1 d . .
H4AA H 0.0310 0.9655 0.7787 0.026 Uiso 1 1 calc R U
H4AB H 0.0301 0.9517 0.7025 0.026 Uiso 1 1 calc R U
C5A C 0.2678(3) 1.02537(17) 0.66723(13) 0.0178(6) Uani 1 1 d . .
C6A C 0.3032(3) 1.11465(18) 0.66026(14) 0.0232(6) Uani 1 1 d . .
H6A H 0.3034 1.1507 0.6967 0.028 Uiso 1 1 calc R U
C7A C 0.3380(3) 1.15215(19) 0.60188(15) 0.0263(7) Uani 1 1 d . .
H7A H 0.3593 1.2135 0.5986 0.032 Uiso 1 1 calc R U
C8A C 0.3420(3) 1.10049(19) 0.54807(14) 0.0249(7) Uani 1 1 d . .
H8A H 0.3683 1.1257 0.5080 0.030 Uiso 1 1 calc R U
C9A C 0.3070(3) 1.01157(18) 0.55342(13) 0.0210(6) Uani 1 1 d . .
H9A H 0.3089 0.9753 0.5170 0.025 Uiso 1 1 calc R U
C10A C 0.2698(3) 0.97644(17) 0.61185(13) 0.0172(6) Uani 1 1 d . .
C11A C 0.3113(3) 0.81842(17) 0.60478(12) 0.0161(6) Uani 1 1 d . .
C12A C 0.2930(3) 0.65460(17) 0.59911(12) 0.0167(6) Uani 1 1 d . .
C13A C 0.1979(3) 0.58748(17) 0.59607(12) 0.0185(6) Uani 1 1 d . .
H13A H 0.1030 0.6023 0.5997 0.022 Uiso 1 1 calc R U
C14A C 0.2409(3) 0.49977(18) 0.58777(13) 0.0198(6) Uani 1 1 d . .
H14A H 0.1753 0.4547 0.5856 0.024 Uiso 1 1 calc R U
C15A C 0.3797(3) 0.47678(17) 0.58262(12) 0.0185(6) Uani 1 1 d . .
C16A C 0.4739(3) 0.54307(17) 0.58749(12) 0.0179(6) Uani 1 1 d . .
H16A H 0.5688 0.5279 0.5853 0.021 Uiso 1 1 calc R U
C17A C 0.4309(3) 0.63183(17) 0.59561(12) 0.0178(6) Uani 1 1 d . .
H17A H 0.4965 0.6768 0.5987 0.021 Uiso 1 1 calc R U
C18A C 0.5542(3) 0.36282(18) 0.56906(14) 0.0231(6) Uani 1 1 d . .
H18A H 0.6011 0.3991 0.5362 0.035 Uiso 1 1 calc R U
H18B H 0.5649 0.2996 0.5582 0.035 Uiso 1 1 calc R U
H18C H 0.5940 0.3727 0.6096 0.035 Uiso 1 1 calc R U
O1B O 0.84669(19) 1.22042(12) 0.57299(9) 0.0244(5) Uani 1 1 d . .
O2B O 0.93040(18) 0.78234(12) 0.61100(9) 0.0208(4) Uani 1 1 d . .
O3B O 0.72547(17) 0.71825(11) 0.63567(8) 0.0182(4) Uani 1 1 d . .
O4B O 0.6014(2) 0.82442(15) 0.76862(14) 0.0520(7) Uani 1 1 d . .
N1B N 0.7267(2) 0.86308(14) 0.61886(11) 0.0179(5) Uani 1 1 d . .
C1B C 0.6534(3) 0.7511(2) 0.76767(14) 0.0273(7) Uani 1 1 d . .
C2B C 0.5985(3) 0.65865(19) 0.75997(13) 0.0243(6) Uani 1 1 d . .
H2BA H 0.5479 0.6519 0.7214 0.029 Uiso 1 1 calc R U
H2BB H 0.5458 0.6359 0.7978 0.029 Uiso 1 1 calc R U
C3B C 0.7501(3) 0.62267(18) 0.75366(13) 0.0204(6) Uani 1 1 d . .
H3B H 0.7687 0.5787 0.7882 0.024 Uiso 1 1 calc R U
C4B C 0.7994(3) 0.71708(18) 0.77020(13) 0.0217(6) Uani 1 1 d . .
H4BA H 0.8363 0.7203 0.8125 0.026 Uiso 1 1 calc R U
H4BB H 0.8627 0.7434 0.7374 0.026 Uiso 1 1 calc R U
C5B C 0.7962(3) 0.58505(18) 0.69024(13) 0.0189(6) Uani 1 1 d . .
C6B C 0.8458(3) 0.49702(18) 0.68629(14) 0.0233(6) Uani 1 1 d . .
H6B H 0.8563 0.4632 0.7240 0.028 Uiso 1 1 calc R U
C7B C 0.8802(3) 0.45772(19) 0.62874(14) 0.0252(7) Uani 1 1 d . .
H7B H 0.9128 0.3974 0.6274 0.030 Uiso 1 1 calc R U
C8B C 0.8672(3) 0.50591(19) 0.57313(14) 0.0234(6) Uani 1 1 d . .
H8B H 0.8903 0.4789 0.5336 0.028 Uiso 1 1 calc R U
C9B C 0.8200(3) 0.59425(18) 0.57581(13) 0.0200(6) Uani 1 1 d . .
H9B H 0.8110 0.6283 0.5381 0.024 Uiso 1 1 calc R U
C10B C 0.7862(3) 0.63218(17) 0.63376(13) 0.0162(6) Uani 1 1 d . .
C11B C 0.8076(3) 0.78929(17) 0.62042(12) 0.0167(6) Uani 1 1 d . .
C12B C 0.7675(3) 0.95216(17) 0.60742(12) 0.0160(6) Uani 1 1 d . .
C13B C 0.6661(3) 1.01911(18) 0.61589(12) 0.0191(6) Uani 1 1 d . .
H13B H 0.5760 1.0038 0.6300 0.023 Uiso 1 1 calc R U
C14B C 0.6962(3) 1.10728(18) 0.60382(13) 0.0201(6) Uani 1 1 d . .
H14B H 0.6265 1.1523 0.6095 0.024 Uiso 1 1 calc R U
C15B C 0.8279(3) 1.13078(18) 0.58347(12) 0.0185(6) Uani 1 1 d . .
C16B C 0.9293(3) 1.06471(18) 0.57576(12) 0.0192(6) Uani 1 1 d . .
H16B H 1.0198 1.0803 0.5625 0.023 Uiso 1 1 calc R U
C17B C 0.8989(3) 0.97574(17) 0.58741(12) 0.0174(6) Uani 1 1 d . .
H17B H 0.9687 0.9308 0.5816 0.021 Uiso 1 1 calc R U
C18B C 0.9753(3) 1.24506(19) 0.54382(15) 0.0321(8) Uani 1 1 d . .
H18D H 0.9942 1.2107 0.5052 0.048 Uiso 1 1 calc R U
H18E H 1.0475 1.2325 0.5730 0.048 Uiso 1 1 calc R U
H18F H 0.9724 1.3089 0.5332 0.048 Uiso 1 1 calc R U
O1C O 0.9633(2) 0.32944(14) 0.75854(11) 0.0377(6) Uani 1 1 d . .
O2C O 0.83456(17) 0.21553(11) 0.87756(8) 0.0179(4) Uani 1 1 d . .
O3C O 0.62493(17) 0.28185(12) 0.89805(9) 0.0211(4) Uani 1 1 d . .
O4C O 0.67664(19) 0.71720(12) 0.93822(10) 0.0257(5) Uani 1 1 d . .
N1C N 0.8235(2) 0.35964(15) 0.89602(11) 0.0180(5) Uani 1 1 d . .
C1C C 0.9164(3) 0.25685(19) 0.75175(14) 0.0241(6) Uani 1 1 d . .
C2C C 0.7734(3) 0.22574(18) 0.74267(13) 0.0211(6) Uani 1 1 d . .
H2CA H 0.7438 0.2341 0.6991 0.025 Uiso 1 1 calc R U
H2CB H 0.7035 0.2496 0.7740 0.025 Uiso 1 1 calc R U
C3C C 0.8264(3) 0.12874(18) 0.75795(13) 0.0210(6) Uani 1 1 d . .
H3C H 0.8120 0.0881 0.7221 0.025 Uiso 1 1 calc R U
C4C C 0.9759(3) 0.16285(18) 0.75381(14) 0.0233(6) Uani 1 1 d . .
H4CA H 1.0270 0.1490 0.7918 0.028 Uiso 1 1 calc R U
H4CB H 1.0297 0.1452 0.7148 0.028 Uiso 1 1 calc R U
C5C C 0.7783(3) 0.08672(17) 0.81959(13) 0.0176(6) Uani 1 1 d . .
C6C C 0.7360(3) -0.00098(18) 0.82184(13) 0.0204(6) Uani 1 1 d . .
H6C H 0.7331 -0.0327 0.7835 0.024 Uiso 1 1 calc R U
C7C C 0.6978(3) -0.04376(18) 0.87850(13) 0.0207(6) Uani 1 1 d . .
H7C H 0.6705 -0.1041 0.8785 0.025 Uiso 1 1 calc R U
C8C C 0.6995(3) 0.00151(18) 0.93483(13) 0.0219(6) Uani 1 1 d . .
H8C H 0.6739 -0.0275 0.9737 0.026 Uiso 1 1 calc R U
C9C C 0.7391(3) 0.08960(18) 0.93394(13) 0.0192(6) Uani 1 1 d . .
H9C H 0.7390 0.1218 0.9722 0.023 Uiso 1 1 calc R U
C10C C 0.7785(2) 0.13030(17) 0.87734(12) 0.0161(6) Uani 1 1 d . .
C11C C 0.7477(3) 0.28730(17) 0.89193(12) 0.0162(6) Uani 1 1 d . .
C12C C 0.7763(3) 0.44925(17) 0.90606(12) 0.0167(6) Uani 1 1 d . .
C13C C 0.6395(3) 0.47501(17) 0.91556(12) 0.0165(6) Uani 1 1 d . .
H13C H 0.5709 0.4316 0.9150 0.020 Uiso 1 1 calc R U
C14C C 0.6028(3) 0.56432(18) 0.92590(12) 0.0184(6) Uani 1 1 d . .
H14C H 0.5090 0.5819 0.9316 0.022 Uiso 1 1 calc R U
C15C C 0.7021(3) 0.62747(17) 0.92790(12) 0.0185(6) Uani 1 1 d . .
C16C C 0.8393(3) 0.60161(18) 0.91908(13) 0.0197(6) Uani 1 1 d . .
H16C H 0.9078 0.6449 0.9209 0.024 Uiso 1 1 calc R U
C17C C 0.8765(3) 0.51346(18) 0.90773(13) 0.0193(6) Uani 1 1 d . .
H17C H 0.9703 0.4964 0.9011 0.023 Uiso 1 1 calc R U
C18C C 0.5383(3) 0.74486(19) 0.95299(15) 0.0267(7) Uani 1 1 d . .
H18G H 0.4841 0.7358 0.9163 0.040 Uiso 1 1 calc R U
H18H H 0.5344 0.8083 0.9638 0.040 Uiso 1 1 calc R U
H18I H 0.5012 0.7096 0.9889 0.040 Uiso 1 1 calc R U
O1D O 0.4505(2) 0.26276(16) 0.74325(15) 0.0612(8) Uani 1 1 d . .
O2D O 0.33819(17) 0.38622(11) 0.87389(8) 0.0176(4) Uani 1 1 d . .
O3D O 0.12836(18) 0.32888(12) 0.89837(9) 0.0224(4) Uani 1 1 d . .
O4D O 0.17298(18) -0.11375(12) 0.91013(9) 0.0216(4) Uani 1 1 d . .
N1D N 0.3254(2) 0.24178(14) 0.89207(11) 0.0176(5) Uani 1 1 d . .
C1D C 0.4139(3) 0.3399(2) 0.74273(15) 0.0274(7) Uani 1 1 d . .
C2D C 0.2770(3) 0.38588(18) 0.73664(13) 0.0234(6) Uani 1 1 d . .
H2DA H 0.2057 0.3659 0.7683 0.028 Uiso 1 1 calc R U
H2DB H 0.2439 0.3850 0.6934 0.028 Uiso 1 1 calc R U
C3D C 0.3433(3) 0.47542(18) 0.75342(13) 0.0209(6) Uani 1 1 d . .
H3D H 0.3389 0.5188 0.7173 0.025 Uiso 1 1 calc R U
C4D C 0.4869(3) 0.42668(18) 0.75229(14) 0.0228(6) Uani 1 1 d . .
H4DA H 0.5494 0.4442 0.7162 0.027 Uiso 1 1 calc R U
H4DB H 0.5323 0.4291 0.7927 0.027 Uiso 1 1 calc R U
C5D C 0.2936(3) 0.51924(18) 0.81369(13) 0.0182(6) Uani 1 1 d . .
C6D C 0.2537(3) 0.60906(18) 0.81409(14) 0.0238(6) Uani 1 1 d . .
H6D H 0.2551 0.6415 0.7753 0.029 Uiso 1 1 calc R U
C7D C 0.2119(3) 0.65260(19) 0.86921(14) 0.0244(7) Uani 1 1 d . .
H7D H 0.1869 0.7143 0.8681 0.029 Uiso 1 1 calc R U
C8D C 0.2068(3) 0.60593(18) 0.92615(13) 0.0217(6) Uani 1 1 d . .
H8D H 0.1782 0.6356 0.9641 0.026 Uiso 1 1 calc R U
C9D C 0.2433(3) 0.51595(18) 0.92750(13) 0.0178(6) Uani 1 1 d . .
H9D H 0.2388 0.4832 0.9662 0.021 Uiso 1 1 calc R U
C10D C 0.2863(3) 0.47448(17) 0.87190(13) 0.0162(6) Uani 1 1 d . .
C11D C 0.2506(3) 0.31848(17) 0.88972(12) 0.0159(6) Uani 1 1 d . .
C12D C 0.2781(3) 0.15357(17) 0.89807(12) 0.0166(6) Uani 1 1 d . .
C13D C 0.1424(3) 0.13304(18) 0.91026(13) 0.0198(6) Uani 1 1 d . .
H13D H 0.0752 0.1796 0.9161 0.024 Uiso 1 1 calc R U
C14D C 0.1039(3) 0.04429(18) 0.91395(13) 0.0192(6) Uani 1 1 d . .
H14D H 0.0103 0.0306 0.9215 0.023 Uiso 1 1 calc R U
C15D C 0.2011(3) -0.02403(17) 0.90674(12) 0.0165(6) Uani 1 1 d . .
C16D C 0.3374(3) -0.00367(18) 0.89455(13) 0.0194(6) Uani 1 1 d . .
H16D H 0.4047 -0.0503 0.8894 0.023 Uiso 1 1 calc R U
C17D C 0.3755(3) 0.08447(17) 0.88993(12) 0.0183(6) Uani 1 1 d . .
H17D H 0.4688 0.0980 0.8811 0.022 Uiso 1 1 calc R U
C18D C 0.0334(3) -0.13532(19) 0.92370(15) 0.0269(7) Uani 1 1 d . .
H18J H -0.0215 -0.1135 0.8892 0.040 Uiso 1 1 calc R U
H18K H -0.0001 -0.1071 0.9632 0.040 Uiso 1 1 calc R U
H18L H 0.0261 -0.2002 0.9280 0.040 Uiso 1 1 calc R U
H1C H 0.910(3) 0.3519(18) 0.8916(13) 0.019(8) Uiso 1 1 d . .
H1A H 0.151(3) 0.746(2) 0.6118(15) 0.038(10) Uiso 1 1 d . .
H1B H 0.637(3) 0.8535(19) 0.6217(13) 0.023(8) Uiso 1 1 d . .
H1D H 0.418(4) 0.247(2) 0.8866(15) 0.041(10) Uiso 1 1 d . .

loop_
_atom_site_aniso_label
_atom_site_aniso_U_11
_atom_site_aniso_U_22
_atom_site_aniso_U_33
_atom_site_aniso_U_23
_atom_site_aniso_U_13
_atom_site_aniso_U_12
O1A 0.0339(12) 0.0241(13) 0.0544(15) 0.0150(11) 0.0012(11) -0.0003(10)
O2A 0.0158(9) 0.0121(9) 0.0238(10) -0.0016(8) -0.0012(8) -0.0004(7)
O3A 0.0119(10) 0.0188(10) 0.0316(11) -0.0020(8) 0.0011(8) -0.0015(8)
O4A 0.0184(10) 0.0145(10) 0.0341(12) -0.0005(8) 0.0015(8) 0.0007(8)
N1A 0.0128(12) 0.0170(12) 0.0243(13) -0.0036(10) -0.0009(10) -0.0009(10)
C1A 0.0242(15) 0.0269(17) 0.0176(15) 0.0067(12) 0.0017(12) 0.0034(13)
C2A 0.0233(15) 0.0279(16) 0.0205(15) -0.0010(12) -0.0049(12) 0.0065(12)
C3A 0.0194(14) 0.0213(15) 0.0201(15) -0.0053(12) -0.0004(11) 0.0018(12)
C4A 0.0193(14) 0.0267(16) 0.0195(15) 0.0010(12) 0.0028(11) 0.0037(12)
C5A 0.0133(13) 0.0180(14) 0.0221(15) -0.0003(11) -0.0016(11) 0.0005(11)
C6A 0.0168(14) 0.0211(15) 0.0315(17) -0.0066(13) 0.0011(12) -0.0008(12)
C7A 0.0164(14) 0.0182(15) 0.044(2) 0.0049(14) -0.0016(13) -0.0021(12)
C8A 0.0187(15) 0.0269(16) 0.0288(17) 0.0095(13) -0.0017(12) -0.0012(12)
C9A 0.0182(14) 0.0232(15) 0.0215(15) -0.0010(12) -0.0020(11) 0.0010(12)
C10A 0.0129(13) 0.0142(14) 0.0248(15) 0.0005(11) -0.0033(11) -0.0020(11)
C11A 0.0178(15) 0.0146(14) 0.0163(14) 0.0001(11) -0.0048(11) 0.0006(11)
C12A 0.0186(14) 0.0171(14) 0.0147(14) -0.0009(11) -0.0028(11) 0.0003(11)
C13A 0.0137(13) 0.0207(15) 0.0215(15) 0.0019(11) -0.0045(11) -0.0016(11)
C14A 0.0185(14) 0.0188(15) 0.0225(15) -0.0013(11) -0.0025(11) -0.0049(11)
C15A 0.0233(15) 0.0165(14) 0.0157(14) 0.0000(11) -0.0017(11) 0.0007(12)
C16A 0.0137(13) 0.0189(14) 0.0211(15) 0.0006(11) -0.0021(11) 0.0006(11)
C17A 0.0157(14) 0.0181(14) 0.0199(14) -0.0005(11) -0.0003(11) -0.0042(11)
C18A 0.0200(15) 0.0193(15) 0.0296(16) 0.0019(12) 0.0009(12) 0.0031(12)
O1B 0.0268(11) 0.0149(10) 0.0307(12) 0.0032(8) 0.0049(9) -0.0009(8)
O2B 0.0145(10) 0.0182(10) 0.0293(11) 0.0030(8) 0.0009(8) -0.0002(8)
O3B 0.0157(9) 0.0154(10) 0.0231(10) 0.0031(8) 0.0009(8) -0.0019(8)
O4B 0.0357(14) 0.0285(14) 0.093(2) -0.0231(13) -0.0172(13) 0.0087(11)
N1B 0.0117(12) 0.0170(12) 0.0251(13) 0.0030(10) -0.0012(10) -0.0010(10)
C1B 0.0270(16) 0.0263(17) 0.0289(17) -0.0062(13) -0.0034(13) -0.0005(13)
C2B 0.0244(15) 0.0286(16) 0.0195(15) -0.0008(12) 0.0044(12) -0.0067(13)
C3B 0.0240(15) 0.0182(14) 0.0187(15) 0.0022(11) -0.0007(12) 0.0003(12)
C4B 0.0235(15) 0.0242(16) 0.0182(15) 0.0000(12) -0.0051(12) -0.0046(12)
C5B 0.0165(14) 0.0186(14) 0.0214(15) 0.0005(11) -0.0001(11) -0.0020(11)
C6B 0.0226(15) 0.0202(15) 0.0268(16) 0.0021(12) 0.0004(12) 0.0013(12)
C7B 0.0202(15) 0.0169(15) 0.0380(18) -0.0028(13) 0.0029(13) 0.0002(12)
C8B 0.0184(14) 0.0252(16) 0.0264(16) -0.0073(13) 0.0041(12) -0.0041(12)
C9B 0.0157(14) 0.0232(15) 0.0213(15) 0.0008(12) -0.0006(11) -0.0067(12)
C10B 0.0120(13) 0.0136(13) 0.0229(15) -0.0012(11) -0.0010(11) 0.0003(10)
C11B 0.0176(15) 0.0188(14) 0.0139(14) 0.0025(11) -0.0012(11) -0.0022(11)
C12B 0.0166(13) 0.0159(14) 0.0158(14) 0.0016(11) -0.0034(11) -0.0024(11)
C13B 0.0144(13) 0.0220(15) 0.0208(15) 0.0003(12) -0.0005(11) 0.0010(11)
C14B 0.0177(14) 0.0198(15) 0.0226(15) -0.0019(12) -0.0023(11) 0.0062(11)
C15B 0.0201(14) 0.0181(14) 0.0174(14) 0.0012(11) -0.0025(11) -0.0017(11)
C16B 0.0177(14) 0.0202(15) 0.0196(14) -0.0005(11) 0.0001(11) -0.0014(11)
C17B 0.0164(14) 0.0174(14) 0.0185(14) 0.0029(11) -0.0029(11) 0.0020(11)
C18B 0.0398(19) 0.0171(15) 0.0375(19) -0.0004(13) 0.0167(15) -0.0044(14)
O1C 0.0300(12) 0.0237(12) 0.0591(16) 0.0102(11) -0.0007(11) -0.0038(10)
O2C 0.0142(9) 0.0153(10) 0.0239(10) -0.0033(8) 0.0019(8) 0.0000(8)
O3C 0.0119(10) 0.0214(10) 0.0299(11) -0.0028(8) 0.0008(8) -0.0019(8)
O4C 0.0230(11) 0.0162(10) 0.0371(12) -0.0009(9) 0.0048(9) -0.0005(8)
N1C 0.0087(12) 0.0179(12) 0.0271(13) -0.0044(10) 0.0016(10) -0.0001(10)
C1C 0.0217(15) 0.0225(16) 0.0273(16) 0.0068(12) 0.0045(12) 0.0009(13)
C2C 0.0211(15) 0.0224(15) 0.0195(15) 0.0042(12) 0.0006(11) 0.0006(12)
C3C 0.0251(15) 0.0184(15) 0.0192(15) -0.0006(11) 0.0003(12) -0.0001(12)
C4C 0.0214(15) 0.0239(16) 0.0235(15) 0.0058(12) 0.0050(12) 0.0034(12)
C5C 0.0118(13) 0.0182(14) 0.0226(15) -0.0017(11) -0.0006(11) 0.0019(11)
C6C 0.0215(15) 0.0187(15) 0.0209(15) -0.0026(11) -0.0007(12) 0.0006(12)
C7C 0.0169(14) 0.0160(14) 0.0287(16) 0.0021(12) 0.0005(12) -0.0004(11)
C8C 0.0162(14) 0.0271(16) 0.0219(15) 0.0056(12) -0.0002(11) 0.0018(12)
C9C 0.0147(13) 0.0252(15) 0.0175(14) 0.0000(12) -0.0006(11) 0.0015(11)
C10C 0.0107(13) 0.0152(14) 0.0223(15) -0.0003(11) -0.0020(11) -0.0002(10)
C11C 0.0180(15) 0.0158(14) 0.0148(14) -0.0016(11) 0.0005(11) 0.0009(11)
C12C 0.0176(14) 0.0168(14) 0.0159(14) -0.0017(11) -0.0010(11) -0.0014(11)
C13C 0.0152(13) 0.0169(14) 0.0177(14) -0.0013(11) -0.0017(11) -0.0026(11)
C14C 0.0133(13) 0.0218(15) 0.0199(15) 0.0007(11) 0.0004(11) 0.0002(11)
C15C 0.0231(15) 0.0165(14) 0.0158(14) 0.0012(11) -0.0006(11) -0.0013(11)
C16C 0.0157(14) 0.0174(14) 0.0260(16) 0.0010(12) -0.0011(11) -0.0044(11)
C17C 0.0142(13) 0.0217(15) 0.0220(15) -0.0001(12) 0.0006(11) -0.0010(11)
C18C 0.0237(16) 0.0203(15) 0.0349(18) -0.0004(13) 0.0071(13) 0.0039(12)
O1D 0.0312(14) 0.0298(14) 0.125(3) -0.0322(15) -0.0166(15) 0.0055(11)
O2D 0.0142(9) 0.0138(9) 0.0245(10) 0.0022(8) 0.0007(8) -0.0004(7)
O3D 0.0149(10) 0.0181(10) 0.0341(12) 0.0026(8) -0.0008(8) -0.0017(8)
O4D 0.0189(10) 0.0156(10) 0.0300(11) -0.0016(8) 0.0016(8) -0.0007(8)
N1D 0.0129(12) 0.0147(12) 0.0249(13) 0.0018(9) 0.0004(10) -0.0005(9)
C1D 0.0194(15) 0.0263(17) 0.0368(18) -0.0127(14) 0.0007(13) -0.0022(13)
C2D 0.0230(15) 0.0291(16) 0.0183(15) -0.0009(12) -0.0016(12) -0.0051(13)
C3D 0.0238(15) 0.0210(15) 0.0176(14) 0.0014(11) 0.0012(12) -0.0029(12)
C4D 0.0181(14) 0.0261(16) 0.0239(16) -0.0057(12) 0.0056(12) -0.0045(12)
C5D 0.0138(13) 0.0197(15) 0.0209(15) 0.0029(11) -0.0008(11) -0.0006(11)
C6D 0.0244(15) 0.0204(15) 0.0257(16) 0.0075(12) 0.0031(12) 0.0010(12)
C7D 0.0215(15) 0.0171(15) 0.0340(17) 0.0023(13) 0.0010(13) 0.0029(12)
C8D 0.0184(14) 0.0232(15) 0.0233(15) -0.0059(12) 0.0012(12) 0.0002(12)
C9D 0.0149(13) 0.0200(15) 0.0186(14) 0.0004(11) -0.0023(11) -0.0007(11)
C10D 0.0131(13) 0.0130(13) 0.0227(15) -0.0001(11) -0.0024(11) -0.0026(10)
C11D 0.0157(14) 0.0172(14) 0.0152(14) 0.0003(11) -0.0029(11) -0.0031(11)
C12D 0.0168(13) 0.0179(14) 0.0153(14) 0.0030(11) -0.0039(11) -0.0004(11)
C13D 0.0174(14) 0.0200(15) 0.0216(15) 0.0018(12) 0.0003(11) 0.0019(11)
C14D 0.0149(13) 0.0205(15) 0.0221(15) 0.0013(12) 0.0001(11) -0.0016(11)
C15D 0.0203(14) 0.0146(14) 0.0150(14) -0.0002(11) -0.0026(11) -0.0024(11)
C16D 0.0167(14) 0.0208(15) 0.0206(15) -0.0005(11) -0.0020(11) 0.0053(11)
C17D 0.0148(13) 0.0211(15) 0.0192(14) -0.0017(11) -0.0027(11) 0.0010(11)
C18D 0.0260(16) 0.0174(15) 0.0365(18) -0.0037(13) 0.0090(13) -0.0046(12)

loop_
_atom_type_symbol
_atom_type_description
_atom_type_scat_dispersion_real
_atom_type_scat_dispersion_imag
_atom_type_scat_source
C C 0.0044 0.0020 'International Tables Vol C Tables 4.2.6.8 and 6.1.1.4'
H H 0.0000 0.0000 'International Tables Vol C Tables 4.2.6.8 and 6.1.1.4'
N N 0.0081 0.0039 'International Tables Vol C Tables 4.2.6.8 and 6.1.1.4'
O O 0.0141 0.0074 'International Tables Vol C Tables 4.2.6.8 and 6.1.1.4'

loop_
_geom_angle_atom_site_label_1
_geom_angle_atom_site_label_2
_geom_angle_atom_site_label_3
_geom_angle
C11A O2A C10A 118.24(19)
C15A O4A C18A 116.8(2)
C11A N1A C12A 126.8(2)
C11A N1A H1A 120(2)
C12A N1A H1A 113(2)
O1A C1A C2A 133.8(3)
O1A C1A C4A 133.5(3)
C2A C1A C4A 92.6(2)
C1A C2A C3A 88.6(2)
C1A C2A H2AA 113.9
C3A C2A H2AA 113.9
C1A C2A H2AB 113.9
C3A C2A H2AB 113.9
H2AA C2A H2AB 111.1
C5A C3A C2A 116.9(2)
C5A C3A C4A 116.4(2)
C2A C3A C4A 89.2(2)
C5A C3A H3A 110.9
C2A C3A H3A 110.9
C4A C3A H3A 110.9
C1A C4A C3A 88.6(2)
C1A C4A H4AA 113.9
C3A C4A H4AA 113.9
C1A C4A H4AB 113.9
C3A C4A H4AB 113.9
H4AA C4A H4AB 111.1
C10A C5A C6A 116.0(2)
C10A C5A C3A 123.6(2)
C6A C5A C3A 120.4(2)
C7A C6A C5A 121.9(3)
C7A C6A H6A 119.0
C5A C6A H6A 119.0
C6A C7A C8A 120.2(3)
C6A C7A H7A 119.9
C8A C7A H7A 119.9
C7A C8A C9A 119.2(3)
C7A C8A H8A 120.4
C9A C8A H8A 120.4
C10A C9A C8A 119.4(3)
C10A C9A H9A 120.3
C8A C9A H9A 120.3
C9A C10A C5A 123.2(2)
C9A C10A O2A 119.2(2)
C5A C10A O2A 117.3(2)
O3A C11A N1A 129.2(2)
O3A C11A O2A 123.2(2)
N1A C11A O2A 107.6(2)
C17A C12A C13A 119.2(2)
C17A C12A N1A 124.0(2)
C13A C12A N1A 116.7(2)
C14A C13A C12A 120.5(2)
C14A C13A H13A 119.7
C12A C13A H13A 119.7
C13A C14A C15A 120.5(2)
C13A C14A H14A 119.8
C15A C14A H14A 119.8
O4A C15A C16A 125.0(2)
O4A C15A C14A 116.0(2)
C16A C15A C14A 119.0(2)
C15A C16A C17A 120.7(2)
C15A C16A H16A 119.6
C17A C16A H16A 119.6
C12A C17A C16A 120.1(2)
C12A C17A H17A 120.0
C16A C17A H17A 120.0
O4A C18A H18A 109.5
O4A C18A H18B 109.5
H18A C18A H18B 109.5
O4A C18A H18C 109.5
H18A C18A H18C 109.5
H18B C18A H18C 109.5
C15B O1B C18B 116.7(2)
C11B O3B C10B 117.74(19)
C11B N1B C12B 127.3(2)
C11B N1B H1B 115.3(18)
C12B N1B H1B 117.1(18)
O4B C1B C4B 133.1(3)
O4B C1B C2B 133.4(3)
C4B C1B C2B 93.5(2)
C1B C2B C3B 87.9(2)
C1B C2B H2BA 114.0
C3B C2B H2BA 114.0
C1B C2B H2BB 114.0
C3B C2B H2BB 114.0
H2BA C2B H2BB 111.2
C5B C3B C4B 117.9(2)
C5B C3B C2B 115.5(2)
C4B C3B C2B 89.6(2)
C5B C3B H3B 110.7
C4B C3B H3B 110.7
C2B C3B H3B 110.7
C1B C4B C3B 88.2(2)
C1B C4B H4BA 113.9
C3B C4B H4BA 113.9
C1B C4B H4BB 113.9
C3B C4B H4BB 113.9
H4BA C4B H4BB 111.1
C10B C5B C6B 116.9(3)
C10B C5B C3B 123.4(2)
C6B C5B C3B 119.6(2)
C7B C6B C5B 121.6(3)
C7B C6B H6B 119.2
C5B C6B H6B 119.2
C6B C7B C8B 120.3(3)
C6B C7B H7B 119.9
C8B C7B H7B 119.9
C7B C8B C9B 119.3(3)
C7B C8B H8B 120.4
C9B C8B H8B 120.4
C10B C9B C8B 119.5(3)
C10B C9B H9B 120.2
C8B C9B H9B 120.2
C9B C10B C5B 122.4(2)
C9B C10B O3B 118.9(2)
C5B C10B O3B 118.2(2)
O2B C11B N1B 128.8(2)
O2B C11B O3B 123.7(2)
N1B C11B O3B 107.6(2)
C17B C12B C13B 119.1(2)
C17B C12B N1B 124.3(2)
C13B C12B N1B 116.6(2)
C14B C13B C12B 120.3(2)
C14B C13B H13B 119.8
C12B C13B H13B 119.8
C13B C14B C15B 120.5(2)
C13B C14B H14B 119.7
C15B C14B H14B 119.7
O1B C15B C16B 124.9(2)
O1B C15B C14B 115.7(2)
C16B C15B C14B 119.4(2)
C15B C16B C17B 120.2(2)
C15B C16B H16B 119.9
C17B C16B H16B 119.9
C12B C17B C16B 120.5(2)
C12B C17B H17B 119.8
C16B C17B H17B 119.8
O1B C18B H18D 109.5
O1B C18B H18E 109.5
H18D C18B H18E 109.5
O1B C18B H18F 109.5
H18D C18B H18F 109.5
H18E C18B H18F 109.5
C11C O2C C10C 117.93(19)
C15C O4C C18C 117.1(2)
C11C N1C C12C 127.4(2)
C11C N1C H1C 117.0(19)
C12C N1C H1C 115.5(19)
O1C C1C C4C 133.5(3)
O1C C1C C2C 133.2(3)
C4C C1C C2C 93.1(2)
C1C C2C C3C 87.8(2)
C1C C2C H2CA 114.0
C3C C2C H2CA 114.0
C1C C2C H2CB 114.0
C3C C2C H2CB 114.0
H2CA C2C H2CB 111.2
C5C C3C C4C 116.3(2)
C5C C3C C2C 118.0(2)
C4C C3C C2C 89.2(2)
C5C C3C H3C 110.6
C4C C3C H3C 110.6
C2C C3C H3C 110.6
C1C C4C C3C 88.0(2)
C1C C4C H4CA 114.0
C3C C4C H4CA 114.0
C1C C4C H4CB 114.0
C3C C4C H4CB 114.0
H4CA C4C H4CB 111.2
C6C C5C C10C 116.4(2)
C6C C5C C3C 120.3(2)
C10C C5C C3C 123.2(2)
C5C C6C C7C 122.0(3)
C5C C6C H6C 119.0
C7C C6C H6C 119.0
C8C C7C C6C 120.0(3)
C8C C7C H7C 120.0
C6C C7C H7C 120.0
C7C C8C C9C 119.3(3)
C7C C8C H8C 120.4
C9C C8C H8C 120.4
C10C C9C C8C 119.7(3)
C10C C9C H9C 120.1
C8C C9C H9C 120.1
C9C C10C C5C 122.6(2)
C9C C10C O2C 119.3(2)
C5C C10C O2C 117.8(2)
O3C C11C N1C 128.7(2)
O3C C11C O2C 123.3(2)
N1C C11C O2C 108.0(2)
C13C C12C C17C 119.5(2)
C13C C12C N1C 124.1(2)
C17C C12C N1C 116.4(2)
C12C C13C C14C 120.1(2)
C12C C13C H13C 119.9
C14C C13C H13C 119.9
C15C C14C C13C 120.2(2)
C15C C14C H14C 119.9
C13C C14C H14C 119.9
O4C C15C C14C 124.8(2)
O4C C15C C16C 115.5(2)
C14C C15C C16C 119.7(2)
C17C C16C C15C 120.4(2)
C17C C16C H16C 119.8
C15C C16C H16C 119.8
C16C C17C C12C 120.0(2)
C16C C17C H17C 120.0
C12C C17C H17C 120.0
O4C C18C H18G 109.5
O4C C18C H18H 109.5
H18G C18C H18H 109.5
O4C C18C H18I 109.5
H18G C18C H18I 109.5
H18H C18C H18I 109.5
C11D O2D C10D 119.11(19)
C15D O4D C18D 116.3(2)
C11D N1D C12D 128.0(2)
C11D N1D H1D 116(2)
C12D N1D H1D 116(2)
O1D C1D C2D 132.9(3)
O1D C1D C4D 133.3(3)
C2D C1D C4D 93.7(2)
C1D C2D C3D 88.4(2)
C1D C2D H2DA 113.9
C3D C2D H2DA 113.9
C1D C2D H2DB 113.9
C3D C2D H2DB 113.9
H2DA C2D H2DB 111.1
C5D C3D C2D 117.5(2)
C5D C3D C4D 117.1(2)
C2D C3D C4D 89.8(2)
C5D C3D H3D 110.3
C2D C3D H3D 110.3
C4D C3D H3D 110.3
C1D C4D C3D 87.5(2)
C1D C4D H4DA 114.1
C3D C4D H4DA 114.1
C1D C4D H4DB 114.1
C3D C4D H4DB 114.1
H4DA C4D H4DB 111.2
C6D C5D C10D 116.4(3)
C6D C5D C3D 120.5(2)
C10D C5D C3D 123.1(2)
C7D C6D C5D 122.1(3)
C7D C6D H6D 119.0
C5D C6D H6D 119.0
C6D C7D C8D 119.8(3)
C6D C7D H7D 120.1
C8D C7D H7D 120.1
C9D C8D C7D 119.8(3)
C9D C8D H8D 120.1
C7D C8D H8D 120.1
C10D C9D C8D 119.2(2)
C10D C9D H9D 120.4
C8D C9D H9D 120.4
C9D C10D C5D 122.7(2)
C9D C10D O2D 119.4(2)
C5D C10D O2D 117.6(2)
O3D C11D N1D 128.1(2)
O3D C11D O2D 124.1(2)
N1D C11D O2D 107.8(2)
C13D C12D C17D 119.2(2)
C13D C12D N1D 123.8(2)
C17D C12D N1D 117.0(2)
C12D C13D C14D 120.2(2)
C12D C13D H13D 119.9
C14D C13D H13D 119.9
C15D C14D C13D 120.4(2)
C15D C14D H14D 119.8
C13D C14D H14D 119.8
O4D C15D C14D 124.5(2)
O4D C15D C16D 115.9(2)
C14D C15D C16D 119.5(2)
C17D C16D C15D 120.1(2)
C17D C16D H16D 119.9
C15D C16D H16D 119.9
C16D C17D C12D 120.5(2)
C16D C17D H17D 119.7
C12D C17D H17D 119.7
O4D C18D H18J 109.5
O4D C18D H18K 109.5
H18J C18D H18K 109.5
O4D C18D H18L 109.5
H18J C18D H18L 109.5
H18K C18D H18L 109.5

loop_
_geom_bond_atom_site_label_1
_geom_bond_atom_site_label_2
_geom_bond_distance
O1A C1A 1.198(3)
O2A C11A 1.379(3)
O2A C10A 1.413(3)
O3A C11A 1.211(3)
O4A C15A 1.374(3)
O4A C18A 1.432(3)
N1A C11A 1.341(3)
N1A C12A 1.423(3)
N1A H1A 0.87(3)
C1A C2A 1.518(4)
C1A C4A 1.518(4)
C2A C3A 1.563(4)
C2A H2AA 0.9900
C2A H2AB 0.9900
C3A C5A 1.503(4)
C3A C4A 1.564(4)
C3A H3A 1.0000
C4A H4AA 0.9900
C4A H4AB 0.9900
C5A C10A 1.393(4)
C5A C6A 1.396(4)
C6A C7A 1.381(4)
C6A H6A 0.9500
C7A C8A 1.387(4)
C7A H7A 0.9500
C8A C9A 1.387(4)
C8A H8A 0.9500
C9A C10A 1.373(4)
C9A H9A 0.9500
C12A C17A 1.384(4)
C12A C13A 1.396(4)
C13A C14A 1.379(4)
C13A H13A 0.9500
C14A C15A 1.393(4)
C14A H14A 0.9500
C15A C16A 1.385(4)
C16A C17A 1.393(4)
C16A H16A 0.9500
C17A H17A 0.9500
C18A H18A 0.9800
C18A H18B 0.9800
C18A H18C 0.9800
O1B C15B 1.374(3)
O1B C18B 1.428(3)
O2B C11B 1.211(3)
O3B C11B 1.377(3)
O3B C10B 1.405(3)
O4B C1B 1.197(4)
N1B C11B 1.343(3)
N1B C12B 1.418(3)
N1B H1B 0.89(3)
C1B C4B 1.510(4)
C1B C2B 1.516(4)
C2B C3B 1.565(4)
C2B H2BA 0.9900
C2B H2BB 0.9900
C3B C5B 1.506(4)
C3B C4B 1.560(4)
C3B H3B 1.0000
C4B H4BA 0.9900
C4B H4BB 0.9900
C5B C10B 1.389(4)
C5B C6B 1.394(4)
C6B C7B 1.383(4)
C6B H6B 0.9500
C7B C8B 1.384(4)
C7B H7B 0.9500
C8B C9B 1.390(4)
C8B H8B 0.9500
C9B C10B 1.381(4)
C9B H9B 0.9500
C12B C17B 1.387(4)
C12B C13B 1.398(4)
C13B C14B 1.380(4)
C13B H13B 0.9500
C14B C15B 1.391(4)
C14B H14B 0.9500
C15B C16B 1.387(4)
C16B C17B 1.390(4)
C16B H16B 0.9500
C17B H17B 0.9500
C18B H18D 0.9800
C18B H18E 0.9800
C18B H18F 0.9800
O1C C1C 1.207(3)
O2C C11C 1.379(3)
O2C C10C 1.406(3)
O3C C11C 1.208(3)
O4C C15C 1.379(3)
O4C C18C 1.425(3)
N1C C11C 1.339(3)
N1C C12C 1.422(3)
N1C H1C 0.85(3)
C1C C4C 1.510(4)
C1C C2C 1.514(4)
C2C C3C 1.565(4)
C2C H2CA 0.9900
C2C H2CB 0.9900
C3C C5C 1.500(4)
C3C C4C 1.563(4)
C3C H3C 1.0000
C4C H4CA 0.9900
C4C H4CB 0.9900
C5C C6C 1.389(4)
C5C C10C 1.397(4)
C6C C7C 1.391(4)
C6C H6C 0.9500
C7C C8C 1.384(4)
C7C H7C 0.9500
C8C C9C 1.386(4)
C8C H8C 0.9500
C9C C10C 1.379(4)
C9C H9C 0.9500
C12C C13C 1.389(4)
C12C C17C 1.398(4)
C13C C14C 1.393(4)
C13C H13C 0.9500
C14C C15C 1.381(4)
C14C H14C 0.9500
C15C C16C 1.391(4)
C16C C17C 1.381(4)
C16C H16C 0.9500
C17C H17C 0.9500
C18C H18G 0.9800
C18C H18H 0.9800
C18C H18I 0.9800
O1D C1D 1.200(4)
O2D C11D 1.374(3)
O2D C10D 1.404(3)
O3D C11D 1.208(3)
O4D C15D 1.380(3)
O4D C18D 1.428(3)
N1D C11D 1.347(3)
N1D C12D 1.415(3)
N1D H1D 0.92(3)
C1D C2D 1.503(4)
C1D C4D 1.525(4)
C2D C3D 1.563(4)
C2D H2DA 0.9900
C2D H2DB 0.9900
C3D C5D 1.496(4)
C3D C4D 1.566(4)
C3D H3D 1.0000
C4D H4DA 0.9900
C4D H4DB 0.9900
C5D C6D 1.391(4)
C5D C10D 1.396(4)
C6D C7D 1.383(4)
C6D H6D 0.9500
C7D C8D 1.386(4)
C7D H7D 0.9500
C8D C9D 1.385(4)
C8D H8D 0.9500
C9D C10D 1.380(4)
C9D H9D 0.9500
C12D C13D 1.384(4)
C12D C17D 1.393(4)
C13D C14D 1.393(4)
C13D H13D 0.9500
C14D C15D 1.382(4)
C14D H14D 0.9500
C15D C16D 1.389(4)
C16D C17D 1.384(4)
C16D H16D 0.9500
C17D H17D 0.9500
C18D H18J 0.9800
C18D H18K 0.9800
C18D H18L 0.9800

loop_
_geom_hbond_atom_site_label_D
_geom_hbond_atom_site_label_H
_geom_hbond_atom_site_label_A
_geom_hbond_distance_DH
_geom_hbond_distance_HA
_geom_hbond_distance_DA
_geom_hbond_angle_DHA
_geom_hbond_site_symmetry_A
N1C H1C O3D 0.85(3) 2.17(3) 3.015(3) 170(3) 1_655
N1A H1A O2B 0.87(3) 2.21(3) 3.068(3) 166(3) 1_455
N1B H1B O3A 0.89(3) 2.14(3) 3.007(3) 162(3) .
N1D H1D O3C 0.92(3) 2.13(3) 3.026(3) 163(3) .

loop_
_geom_torsion_atom_site_label_1
_geom_torsion_atom_site_label_2
_geom_torsion_atom_site_label_3
_geom_torsion_atom_site_label_4
_geom_torsion
O1A C1A C2A C3A 169.3(3)
C4A C1A C2A C3A -7.8(2)
C1A C2A C3A C5A -111.9(2)
C1A C2A C3A C4A 7.6(2)
O1A C1A C4A C3A -169.3(3)
C2A C1A C4A C3A 7.8(2)
C5A C3A C4A C1A 112.3(2)
C2A C3A C4A C1A -7.6(2)
C2A C3A C5A C10A 46.6(4)
C4A C3A C5A C10A -57.0(3)
C2A C3A C5A C6A -134.0(3)
C4A C3A C5A C6A 122.4(3)
C10A C5A C6A C7A 0.1(4)
C3A C5A C6A C7A -179.4(2)
C5A C6A C7A C8A -1.7(4)
C6A C7A C8A C9A 1.7(4)
C7A C8A C9A C10A -0.2(4)
C8A C9A C10A C5A -1.4(4)
C8A C9A C10A O2A 173.2(2)
C6A C5A C10A C9A 1.5(4)
C3A C5A C10A C9A -179.1(2)
C6A C5A C10A O2A -173.2(2)
C3A C5A C10A O2A 6.2(4)
C11A O2A C10A C9A 71.4(3)
C11A O2A C10A C5A -113.7(3)
C12A N1A C11A O3A 0.5(5)
C12A N1A C11A O2A -177.6(2)
C10A O2A C11A O3A 7.0(4)
C10A O2A C11A N1A -174.7(2)
C11A N1A C12A C17A 7.0(4)
C11A N1A C12A C13A -173.7(2)
C17A C12A C13A C14A -1.9(4)
N1A C12A C13A C14A 178.7(2)
C12A C13A C14A C15A 0.3(4)
C18A O4A C15A C16A -0.1(4)
C18A O4A C15A C14A -179.3(2)
C13A C14A C15A O4A -179.3(2)
C13A C14A C15A C16A 1.5(4)
O4A C15A C16A C17A 179.1(2)
C14A C15A C16A C17A -1.8(4)
C13A C12A C17A C16A 1.7(4)
N1A C12A C17A C16A -179.0(2)
C15A C16A C17A C12A 0.2(4)
O4B C1B C2B C3B 170.3(4)
C4B C1B C2B C3B -6.8(2)
C1B C2B C3B C5B -114.5(2)
C1B C2B C3B C4B 6.6(2)
O4B C1B C4B C3B -170.3(4)
C2B C1B C4B C3B 6.9(2)
C5B C3B C4B C1B 112.4(3)
C2B C3B C4B C1B -6.6(2)
C4B C3B C5B C10B -49.4(4)
C2B C3B C5B C10B 54.8(4)
C4B C3B C5B C6B 133.8(3)
C2B C3B C5B C6B -122.0(3)
C10B C5B C6B C7B -1.6(4)
C3B C5B C6B C7B 175.4(3)
C5B C6B C7B C8B 0.7(4)
C6B C7B C8B C9B 0.3(4)
C7B C8B C9B C10B -0.4(4)
C8B C9B C10B C5B -0.6(4)
C8B C9B C10B O3B -173.5(2)
C6B C5B C10B C9B 1.6(4)
C3B C5B C10B C9B -175.3(2)
C6B C5B C10B O3B 174.5(2)
C3B C5B C10B O3B -2.3(4)
C11B O3B C10B C9B -74.1(3)
C11B O3B C10B C5B 112.7(3)
C12B N1B C11B O2B -2.1(5)
C12B N1B C11B O3B 177.5(2)
C10B O3B C11B O2B -6.8(4)
C10B O3B C11B N1B 173.6(2)
C11B N1B C12B C17B 9.1(4)
C11B N1B C12B C13B -172.3(3)
C17B C12B C13B C14B 0.7(4)
N1B C12B C13B C14B -177.9(2)
C12B C13B C14B C15B -0.4(4)
C18B O1B C15B C16B 9.1(4)
C18B O1B C15B C14B -171.5(2)
C13B C14B C15B O1B -179.9(2)
C13B C14B C15B C16B -0.4(4)
O1B C15B C16B C17B -179.7(2)
C14B C15B C16B C17B 0.9(4)
C13B C12B C17B C16B -0.2(4)
N1B C12B C17B C16B 178.3(2)
C15B C16B C17B C12B -0.6(4)
O1C C1C C2C C3C -165.7(3)
C4C C1C C2C C3C 10.5(2)
C1C C2C C3C C5C 109.5(3)
C1C C2C C3C C4C -10.1(2)
O1C C1C C4C C3C 165.7(4)
C2C C1C C4C C3C -10.5(2)
C5C C3C C4C C1C -111.0(3)
C2C C3C C4C C1C 10.1(2)
C4C C3C C5C C6C -120.5(3)
C2C C3C C5C C6C 135.4(3)
C4C C3C C5C C10C 56.7(3)
C2C C3C C5C C10C -47.5(4)
C10C C5C C6C C7C -0.9(4)
C3C C5C C6C C7C 176.4(2)
C5C C6C C7C C8C 0.8(4)
C6C C7C C8C C9C 0.3(4)
C7C C8C C9C C10C -1.2(4)
C8C C9C C10C C5C 1.1(4)
C8C C9C C10C O2C -172.1(2)
C6C C5C C10C C9C -0.1(4)
C3C C5C C10C C9C -177.4(2)
C6C C5C C10C O2C 173.3(2)
C3C C5C C10C O2C -4.0(4)
C11C O2C C10C C9C -73.0(3)
C11C O2C C10C C5C 113.5(3)
C12C N1C C11C O3C -2.9(5)
C12C N1C C11C O2C 175.8(2)
C10C O2C C11C O3C -7.6(4)
C10C O2C C11C N1C 173.6(2)
C11C N1C C12C C13C 2.4(4)
C11C N1C C12C C17C -179.2(3)
C17C C12C C13C C14C 0.8(4)
N1C C12C C13C C14C 179.1(2)
C12C C13C C14C C15C -1.2(4)
C18C O4C C15C C14C 5.4(4)
C18C O4C C15C C16C -174.6(2)
C13C C14C C15C O4C -179.6(2)
C13C C14C C15C C16C 0.5(4)
O4C C15C C16C C17C -179.3(2)
C14C C15C C16C C17C 0.7(4)
C15C C16C C17C C12C -1.0(4)
C13C C12C C17C C16C 0.3(4)
N1C C12C C17C C16C -178.1(2)
O1D C1D C2D C3D 170.8(4)
C4D C1D C2D C3D -5.7(2)
C1D C2D C3D C5D -115.3(3)
C1D C2D C3D C4D 5.5(2)
O1D C1D C4D C3D -170.8(4)
C2D C1D C4D C3D 5.7(2)
C5D C3D C4D C1D 115.7(3)
C2D C3D C4D C1D -5.5(2)
C2D C3D C5D C6D -129.4(3)
C4D C3D C5D C6D 125.3(3)
C2D C3D C5D C10D 51.6(4)
C4D C3D C5D C10D -53.7(4)
C10D C5D C6D C7D 1.5(4)
C3D C5D C6D C7D -177.6(3)
C5D C6D C7D C8D -1.2(4)
C6D C7D C8D C9D -0.1(4)
C7D C8D C9D C10D 0.9(4)
C8D C9D C10D C5D -0.6(4)
C8D C9D C10D O2D 172.8(2)
C6D C5D C10D C9D -0.6(4)
C3D C5D C10D C9D 178.5(2)
C6D C5D C10D O2D -174.0(2)
C3D C5D C10D O2D 5.0(4)
C11D O2D C10D C9D 70.0(3)
C11D O2D C10D C5D -116.3(3)
C12D N1D C11D O3D 7.9(5)
C12D N1D C11D O2D -170.7(2)
C10D O2D C11D O3D 4.9(4)
C10D O2D C11D N1D -176.3(2)
C11D N1D C12D C13D -8.2(4)
C11D N1D C12D C17D 170.7(3)
C17D C12D C13D C14D -0.4(4)
N1D C12D C13D C14D 178.4(2)
C12D C13D C14D C15D 1.3(4)
C18D O4D C15D C14D -1.7(4)
C18D O4D C15D C16D 179.0(2)
C13D C14D C15D O4D 179.5(2)
C13D C14D C15D C16D -1.2(4)
O4D C15D C16D C17D 179.6(2)
C14D C15D C16D C17D 0.3(4)
C15D C16D C17D C12D 0.7(4)
C13D C12D C17D C16D -0.6(4)
N1D C12D C17D C16D -179.5(2)
